data_1565080
loop_
_publ_author_name
'Drapa\/la, Jakub'
'Marek-Urban, Paulina H.'
'Klimkowski, Piotr'
'Urbanowicz, Karolina A.'
'Gontarczyk, Krzysztof'
'Wo\'zniak, Krzysztof'
'Luli\'nski, Sergiusz'
'Durka, Krzysztof'

_publ_section_title
;
 Design of solvatomorphic structures based on a polyboronated
 tetraphenyladamantane molecular tecton
;
_journal_issue 46
_journal_name_full CrystEngComm
_journal_page_first 8169
_journal_page_last 8182
_journal_paper_doi 10.1039/D1CE01297E
_journal_volume 23
_journal_year 2021
_chemical_formula_moiety 'C42 H60 B4 O12 S4, 0.125(C8 H12 N4)'
_chemical_formula_sum 'C43 H61.5 B4 N0.5 O12 S4'
_chemical_formula_weight 948.90
_chemical_name_systematic
;
 tetrakis(4-dihydroxyborylphenyl)adamantane acetonitrile monosolvate dimethyl sulfoxide tetrasolvate
;
_space_group_crystal_system tetragonal
_space_group_IT_number 85
_space_group_name_Hall '-P 4a'
_space_group_name_H-M_alt 'P 4/n :2'
_atom_sites_solution_hydrogens mixed
_audit_creation_method SHELXL-2013
_audit_update_record
;
2021-09-21 deposited with the CCDC.	2021-10-22 downloaded from the CCDC.
;
_cell_angle_alpha 90
_cell_angle_beta 90
_cell_angle_gamma 90
_cell_formula_units_Z 2
_cell_length_a 18.7776(3)
_cell_length_b 18.7776(3)
_cell_length_c 7.0172(3)
_cell_measurement_reflns_used 1847
_cell_measurement_temperature 100(2)
_cell_measurement_theta_max 75.3980
_cell_measurement_theta_min 3.3210
_cell_volume 2474.25(12)
_computing_cell_refinement
;
CrysAlisPro, Agilent Technologies,
Version 1.171.36.32 (release 02-08-2013 CrysAlis171 .NET)
(compiled Aug  2 2013,16:46:58)
;
_computing_data_collection
;
CrysAlisPro, Agilent Technologies,
Version 1.171.36.32 (release 02-08-2013 CrysAlis171 .NET)
(compiled Aug  2 2013,16:46:58)
;
_computing_data_reduction
;
CrysAlisPro, Agilent Technologies,
Version 1.171.36.32 (release 02-08-2013 CrysAlis171 .NET)
(compiled Aug  2 2013,16:46:58)
;
_diffrn_ambient_temperature 95(2)
_diffrn_detector_area_resol_mean 5.2195
_diffrn_measured_fraction_theta_full 0.988
_diffrn_measured_fraction_theta_max 0.979
_diffrn_measurement_device_type 'SuperNova, Dual, Cu at zero, Atlas'
_diffrn_radiation_monochromator mirror
_diffrn_radiation_source 'SuperNova (Cu) X-ray Source'
_diffrn_radiation_type CuK\a
_diffrn_radiation_wavelength 1.54178
_diffrn_reflns_av_R_equivalents 0.0480
_diffrn_reflns_av_unetI/netI 0.0509
_diffrn_reflns_Laue_measured_fraction_full 0.988
_diffrn_reflns_Laue_measured_fraction_max 0.979
_diffrn_reflns_limit_h_max 23
_diffrn_reflns_limit_h_min -17
_diffrn_reflns_limit_k_max 21
_diffrn_reflns_limit_k_min -23
_diffrn_reflns_limit_l_max 8
_diffrn_reflns_limit_l_min -8
_diffrn_reflns_number 8918
_diffrn_reflns_point_group_measured_fraction_full 0.988
_diffrn_reflns_point_group_measured_fraction_max 0.979
_diffrn_reflns_theta_full 67.679
_diffrn_reflns_theta_max 76.715
_diffrn_reflns_theta_min 3.328
_exptl_absorpt_coefficient_mu 2.238
_exptl_absorpt_correction_T_max 1.00000
_exptl_absorpt_correction_T_min 0.88161
_exptl_absorpt_correction_type multi-scan
_exptl_absorpt_process_details
;
CrysAlisPro, Agilent Technologies,
Version 1.171.36.32 (release 02-08-2013 CrysAlis171 .NET)
(compiled Aug  2 2013,16:46:58)
Empirical absorption correction using spherical harmonics,
 implemented in SCALE3 ABSPACK scaling algorithm.
;
_exptl_crystal_colour colourless
_exptl_crystal_density_diffrn 1.274
_exptl_crystal_description block
_exptl_crystal_F_000 1006
_exptl_crystal_recrystallization_method 'Re-crystallisation from solvent: MeOH, DMSO, Acetonitrille'
_exptl_crystal_size_max 0.08
_exptl_crystal_size_mid 0.05
_exptl_crystal_size_min 0.05
_refine_diff_density_max 1.409
_refine_diff_density_min -0.441
_refine_diff_density_rms 0.120
_refine_ls_extinction_method none
_refine_ls_goodness_of_fit_ref 1.055
_refine_ls_hydrogen_treatment mixed
_refine_ls_matrix_type full
_refine_ls_number_parameters 161
_refine_ls_number_reflns 2558
_refine_ls_number_restraints 38
_refine_ls_restrained_S_all 1.073
_refine_ls_R_factor_all 0.1126
_refine_ls_R_factor_gt 0.0825
_refine_ls_shift/su_max 0.000
_refine_ls_shift/su_mean 0.000
_refine_ls_structure_factor_coef Fsqd
_refine_ls_weighting_details 'w=1/[\s^2^(Fo^2^)+(0.1603P)^2^+3.9456P] where P=(Fo^2^+2Fc^2^)/3'
_refine_ls_weighting_scheme calc
_refine_ls_wR_factor_gt 0.2422
_refine_ls_wR_factor_ref 0.2699
_reflns_Friedel_coverage 0.000
_reflns_number_gt 1798
_reflns_number_total 2558
_reflns_threshold_expression 'I > 2\s(I)'
_cod_data_source_file d1ce01297e3.cif
_cod_data_source_block 1-DMSO-ACN
_cod_depositor_comments 'Adding full bibliography for 1565076--1565082.cif.'
_cod_original_cell_volume 2474.25(13)
_cod_original_sg_symbol_H-M 'P 4/n'
_cod_original_formula_sum 'C43 H61.50 B4 N0.50 O12 S4'
_cod_database_code 1565080
_shelx_space_group_comment
;
The symmetry employed for this shelxl refinement is uniquely defined
by the following loop, which should always be used as a source of
symmetry information in preference to the above space-group names.
They are only intended as comments.
;
_shelxl_version_number 2013-4

loop_
_space_group_symop_operation_xyz
'x, y, z'
'-x+1/2, -y+1/2, z'
'-y+1/2, x, z'
'y, -x+1/2, z'
'-x, -y, -z'
'x-1/2, y-1/2, -z'
'y-1/2, -x, -z'
'-y, x-1/2, -z'

loop_
_atom_site_label
_atom_site_type_symbol
_atom_site_fract_x
_atom_site_fract_y
_atom_site_fract_z
_atom_site_U_iso_or_equiv
_atom_site_adp_type
_atom_site_occupancy
_atom_site_site_symmetry_order
_atom_site_calc_flag
_atom_site_refinement_flags_posn
_atom_site_refinement_flags_adp
_atom_site_refinement_flags_occupancy
_atom_site_disorder_assembly
_atom_site_disorder_group
C9 C 0.0984(2) 0.7473(2) 0.1091(5) 0.0177(7) Uani 1 1 d . . . . .
H9 H 0.1157 0.6998 0.1102 0.021 Uiso 1 1 calc R U . . .
C5 C 0.10005(19) 0.8667(2) 0.2300(5) 0.0178(8) Uani 1 1 d . . . . .
H5 H 0.1184 0.9017 0.3145 0.021 Uiso 1 1 calc R U . . .
O3 O -0.06925(17) 0.92474(18) -0.1531(5) 0.0348(8) Uani 1 1 d D . . . .
C4 C 0.12670(18) 0.79696(18) 0.2380(5) 0.0139(7) Uani 1 1 d . . . . .
C3 C 0.18683(17) 0.77483(17) 0.3712(5) 0.0124(7) Uani 1 1 d . . . . .
C2 C 0.16300(18) 0.71314(18) 0.5011(5) 0.0137(7) Uani 1 1 d . . . . .
H2A H 0.1456 0.6732 0.4215 0.016 Uiso 1 1 calc R U . . .
H2B H 0.1231 0.7293 0.5827 0.016 Uiso 1 1 calc R U . . .
C6 C 0.0472(2) 0.8855(2) 0.1005(5) 0.0215(8) Uani 1 1 d . . . . .
H6 H 0.0303 0.9332 0.0977 0.026 Uiso 1 1 calc R U . . .
C7 C 0.0182(2) 0.8353(2) -0.0264(5) 0.0212(8) Uani 1 1 d . . . . .
C8 C 0.04564(19) 0.7662(2) -0.0199(5) 0.0199(8) Uani 1 1 d . . . . .
H8 H 0.0278 0.7313 -0.1056 0.024 Uiso 1 1 calc R U . . .
O2 O -0.0709(2) 0.8136(2) -0.3045(6) 0.0483(10) Uani 1 1 d D . . . .
H2 H -0.0496 0.7742 -0.3026 0.072 Uiso 1 1 calc DR U . . .
C1 C 0.2500 0.7500 0.2483(7) 0.0131(9) Uani 1 2 d S T P . .
H1A H 0.2656 0.7897 0.1653 0.016 Uiso 0.5 1 calc R U P . .
H1B H 0.2344 0.7103 0.1653 0.016 Uiso 0.5 1 calc R U P . .
B1 B -0.0428(3) 0.8573(3) -0.1681(7) 0.0314(11) Uani 1 1 d . . . . .
H3 H -0.101(2) 0.937(3) -0.232(7) 0.047 Uiso 1 1 d D U . . .
S1 S -0.03782(7) 0.67486(7) -0.61590(17) 0.0338(4) Uani 0.912(4) 1 d D U P A 1
O1 O -0.03723(18) 0.67664(17) -0.3993(4) 0.0326(8) Uani 1 1 d D . . . .
C11 C -0.0013(3) 0.5914(3) -0.6829(9) 0.0518(15) Uani 1 1 d D . . . .
H11A H 0.0500 0.5912 -0.6568 0.078 Uiso 0.912(4) 1 calc R U P A 1
H11B H -0.0093 0.5835 -0.8193 0.078 Uiso 0.912(4) 1 calc R U P A 1
H11C H -0.0243 0.5534 -0.6097 0.078 Uiso 0.912(4) 1 calc R U P A 1
H11D H -0.0252 0.5836 -0.8054 0.078 Uiso 0.088(4) 1 calc R U P A 2
H11E H 0.0271 0.5493 -0.6503 0.078 Uiso 0.088(4) 1 calc R U P A 2
H11F H 0.0300 0.6330 -0.6925 0.078 Uiso 0.088(4) 1 calc R U P A 2
C10 C -0.1264(3) 0.6558(4) -0.6867(9) 0.0608(18) Uani 1 1 d D . . . .
H10A H -0.1437 0.6140 -0.6173 0.091 Uiso 0.912(4) 1 calc R U P A 1
H10B H -0.1275 0.6462 -0.8239 0.091 Uiso 0.912(4) 1 calc R U P A 1
H10C H -0.1569 0.6968 -0.6581 0.091 Uiso 0.912(4) 1 calc R U P A 1
H10D H -0.1428 0.7016 -0.6358 0.091 Uiso 0.088(4) 1 calc R U P A 2
H10E H -0.1676 0.6263 -0.7197 0.091 Uiso 0.088(4) 1 calc R U P A 2
H10F H -0.0975 0.6641 -0.8009 0.091 Uiso 0.088(4) 1 calc R U P A 2
N2 N -0.2500 0.7500 0.087(2) 0.047(4) Uani 0.5 4 d DS TU P . .
C12 C -0.2500 0.7500 -0.075(2) 0.084(10) Uani 0.5 4 d DS TU P . .
C13 C -0.2500 0.7500 -0.282(2) 0.045(5) Uani 0.5 4 d DS TU P . .
H13C H -0.2008 0.7487 -0.3288 0.068 Uiso 0.125 1 calc DR U P B -1
H13A H -0.2735 0.7933 -0.3288 0.068 Uiso 0.125 1 calc R U P B -1
H13B H -0.2757 0.7081 -0.3288 0.068 Uiso 0.125 1 calc R U P B -1
S1A S -0.0690(8) 0.6070(8) -0.495(2) 0.057(4) Uiso 0.088(4) 1 d D U P A 2

loop_
_atom_site_aniso_label
_atom_site_aniso_U_11
_atom_site_aniso_U_22
_atom_site_aniso_U_33
_atom_site_aniso_U_23
_atom_site_aniso_U_13
_atom_site_aniso_U_12
C9 0.0210(17) 0.0215(17) 0.0107(16) 0.0004(13) -0.0014(13) -0.0011(14)
C5 0.0168(16) 0.0226(18) 0.0141(17) -0.0014(14) -0.0001(13) 0.0011(13)
O3 0.0339(17) 0.0366(17) 0.0340(18) 0.0006(14) -0.0115(14) 0.0080(13)
C4 0.0148(15) 0.0195(17) 0.0076(15) 0.0024(13) -0.0003(12) 0.0017(12)
C3 0.0135(15) 0.0148(15) 0.0090(15) -0.0003(12) -0.0011(12) 0.0006(12)
C2 0.0155(15) 0.0176(16) 0.0079(15) -0.0002(12) -0.0025(12) 0.0002(12)
C6 0.0225(18) 0.0244(19) 0.0176(19) 0.0006(15) -0.0001(15) 0.0085(14)
C7 0.0200(17) 0.029(2) 0.0148(18) 0.0018(15) -0.0024(14) 0.0045(14)
C8 0.0194(17) 0.0288(19) 0.0115(16) -0.0027(14) -0.0039(13) -0.0020(14)
O2 0.054(2) 0.047(2) 0.045(2) -0.0133(17) -0.0239(18) 0.0175(17)
C1 0.016(2) 0.015(2) 0.008(2) 0.000 0.000 0.0029(17)
B1 0.031(2) 0.039(3) 0.025(2) -0.001(2) -0.005(2) 0.007(2)
S1 0.0406(7) 0.0380(7) 0.0228(7) 0.0017(5) 0.0058(5) -0.0098(5)
O1 0.0392(17) 0.0327(16) 0.0260(17) -0.0005(13) -0.0023(13) -0.0035(13)
C11 0.047(3) 0.055(3) 0.053(4) -0.020(3) 0.002(3) -0.004(3)
C10 0.047(3) 0.092(5) 0.043(3) -0.004(3) -0.012(3) 0.001(3)
N2 0.050(6) 0.050(6) 0.042(7) 0.000 0.000 0.000
C12 0.109(15) 0.109(15) 0.035(7) 0.000 0.000 0.000
C13 0.049(7) 0.049(7) 0.038(8) 0.000 0.000 0.000

loop_
_atom_type_symbol
_atom_type_description
_atom_type_scat_dispersion_real
_atom_type_scat_dispersion_imag
_atom_type_scat_source
C C 0.0181 0.0091 'International Tables Vol C Tables 4.2.6.8 and 6.1.1.4'
H H 0.0000 0.0000 'International Tables Vol C Tables 4.2.6.8 and 6.1.1.4'
B B 0.0090 0.0039 'International Tables Vol C Tables 4.2.6.8 and 6.1.1.4'
N N 0.0311 0.0180 'International Tables Vol C Tables 4.2.6.8 and 6.1.1.4'
O O 0.0492 0.0322 'International Tables Vol C Tables 4.2.6.8 and 6.1.1.4'
S S 0.3331 0.5567 'International Tables Vol C Tables 4.2.6.8 and 6.1.1.4'

loop_
_geom_angle_atom_site_label_1
_geom_angle_atom_site_label_2
_geom_angle_atom_site_label_3
_geom_angle
_geom_angle_site_symmetry_1
_geom_angle_site_symmetry_3
_geom_angle_publ_flag
C8 C9 C4 121.4(3) . . ?
C8 C9 H9 119.3 . . ?
C4 C9 H9 119.3 . . ?
C6 C5 C4 121.1(3) . . ?
C6 C5 H5 119.4 . . ?
C4 C5 H5 119.4 . . ?
B1 O3 H3 117(4) . . ?
C9 C4 C5 117.3(3) . . ?
C9 C4 C3 119.7(3) . . ?
C5 C4 C3 122.9(3) . . ?
C4 C3 C1 108.1(3) . . ?
C4 C3 C2 110.7(3) . . ?
C1 C3 C2 109.1(2) . . ?
C4 C3 C2 112.6(3) . 7_566 ?
C1 C3 C2 107.8(2) . 7_566 ?
C2 C3 C2 108.4(2) . 7_566 ?
C3 C2 C3 111.3(3) . 8_666 ?
C3 C2 H2A 109.4 . . ?
C3 C2 H2A 109.4 8_666 . ?
C3 C2 H2B 109.4 . . ?
C3 C2 H2B 109.4 8_666 . ?
H2A C2 H2B 108.0 . . ?
C5 C6 C7 121.3(4) . . ?
C5 C6 H6 119.3 . . ?
C7 C6 H6 119.3 . . ?
C8 C7 C6 117.3(3) . . ?
C8 C7 B1 122.3(4) . . ?
C6 C7 B1 120.4(4) . . ?
C9 C8 C7 121.5(3) . . ?
C9 C8 H8 119.3 . . ?
C7 C8 H8 119.3 . . ?
B1 O2 H2 109.5 . . ?
C3 C1 C3 111.9(4) . 2_565 ?
C3 C1 H1A 109.2 . . ?
C3 C1 H1A 109.2 2_565 . ?
C3 C1 H1B 109.2 . . ?
C3 C1 H1B 109.2 2_565 . ?
H1A C1 H1B 107.9 . . ?
O3 B1 O2 118.1(4) . . ?
O3 B1 C7 117.4(4) . . ?
O2 B1 C7 124.5(4) . . ?
O1 S1 C10 106.9(3) . . ?
O1 S1 C11 106.4(3) . . ?
C10 S1 C11 96.3(3) . . ?
S1 C11 H11A 109.5 . . ?
S1 C11 H11B 109.5 . . ?
H11A C11 H11B 109.5 . . ?
S1 C11 H11C 109.5 . . ?
H11A C11 H11C 109.5 . . ?
H11B C11 H11C 109.5 . . ?
S1A C11 H11D 109.5 . . ?
S1A C11 H11E 109.5 . . ?
H11D C11 H11E 109.5 . . ?
S1A C11 H11F 109.5 . . ?
H11D C11 H11F 109.5 . . ?
H11E C11 H11F 109.5 . . ?
S1 C10 H10A 109.5 . . ?
S1 C10 H10B 109.5 . . ?
H10A C10 H10B 109.5 . . ?
S1 C10 H10C 109.5 . . ?
H10A C10 H10C 109.5 . . ?
H10B C10 H10C 109.5 . . ?
S1A C10 H10D 109.5 . . ?
S1A C10 H10E 109.5 . . ?
H10D C10 H10E 109.5 . . ?
S1A C10 H10F 109.5 . . ?
H10D C10 H10F 109.5 . . ?
H10E C10 H10F 109.5 . . ?
N2 C12 C13 180.000(12) . . ?
C12 C13 H13C 109.5 . . ?
C12 C13 H13A 109.5 . . ?
H13C C13 H13A 109.5 . . ?
C12 C13 H13B 109.5 . . ?
H13C C13 H13B 109.5 . . ?
H13A C13 H13B 109.5 . . ?
O1 S1A C11 99.9(8) . . ?
O1 S1A C10 96.4(7) . . ?
C11 S1A C10 87.8(6) . . ?

loop_
_geom_bond_atom_site_label_1
_geom_bond_atom_site_label_2
_geom_bond_distance
_geom_bond_site_symmetry_2
_geom_bond_publ_flag
C9 C8 1.388(5) . ?
C9 C4 1.403(5) . ?
C9 H9 0.9500 . ?
C5 C6 1.391(5) . ?
C5 C4 1.404(5) . ?
C5 H5 0.9500 . ?
O3 B1 1.364(6) . ?
O3 H3 0.842(10) . ?
C4 C3 1.524(4) . ?
C3 C1 1.539(4) . ?
C3 C2 1.540(4) . ?
C3 C2 1.553(4) 7_566 ?
C2 C3 1.553(4) 8_666 ?
C2 H2A 0.9900 . ?
C2 H2B 0.9900 . ?
C6 C7 1.407(5) . ?
C6 H6 0.9500 . ?
C7 C8 1.398(5) . ?
C7 B1 1.572(6) . ?
C8 H8 0.9500 . ?
O2 B1 1.367(6) . ?
O2 H2 0.8400 . ?
C1 C3 1.539(4) 2_565 ?
C1 H1A 0.9900 . ?
C1 H1B 0.9900 . ?
S1 O1 1.520(3) . ?
S1 C10 1.772(6) . ?
S1 C11 1.774(6) . ?
O1 S1A 1.586(14) . ?
C11 S1A 1.857(15) . ?
C11 H11A 0.9800 . ?
C11 H11B 0.9800 . ?
C11 H11C 0.9800 . ?
C11 H11D 0.9800 . ?
C11 H11E 0.9800 . ?
C11 H11F 0.9800 . ?
C10 S1A 1.952(15) . ?
C10 H10A 0.9800 . ?
C10 H10B 0.9800 . ?
C10 H10C 0.9800 . ?
C10 H10D 0.9800 . ?
C10 H10E 0.9800 . ?
C10 H10F 0.9800 . ?
N2 C12 1.135(8) . ?
C12 C13 1.457(9) . ?
C13 H13C 0.9800 . ?
C13 H13A 0.9800 . ?
C13 H13B 0.9800 . ?

loop_
_geom_hbond_atom_site_label_D
_geom_hbond_atom_site_label_H
_geom_hbond_atom_site_label_A
_geom_hbond_distance_DH
_geom_hbond_distance_HA
_geom_hbond_distance_DA
_geom_hbond_angle_DHA
_geom_hbond_site_symmetry_A
O2 H2 S1 0.84 2.89 3.456(4) 126.3 .
O2 H2 O1 0.84 1.97 2.730(5) 150.4 .
O3 H3 O1 0.842(10) 1.909(12) 2.750(4) 176(6) 3_565
O3 H3 S1A 0.842(10) 1.85(5) 2.503(15) 134(6) 3_565
C11 H11D O3 0.98 2.63 3.604(7) 173.0 4_454
C10 H10A O2 0.98 2.47 3.317(8) 144.2 4_455
C10 H10C N2 0.98 2.69 3.322(9) 122.3 1_554

loop_
_geom_torsion_atom_site_label_1
_geom_torsion_atom_site_label_2
_geom_torsion_atom_site_label_3
_geom_torsion_atom_site_label_4
_geom_torsion
_geom_torsion_site_symmetry_1
_geom_torsion_site_symmetry_2
_geom_torsion_site_symmetry_3
_geom_torsion_site_symmetry_4
_geom_torsion_publ_flag
C8 C9 C4 C5 -0.6(5) . . . . ?
C8 C9 C4 C3 -177.3(3) . . . . ?
C6 C5 C4 C9 0.6(5) . . . . ?
C6 C5 C4 C3 177.2(3) . . . . ?
C9 C4 C3 C1 59.1(4) . . . . ?
C5 C4 C3 C1 -117.4(3) . . . . ?
C9 C4 C3 C2 -60.3(4) . . . . ?
C5 C4 C3 C2 123.2(3) . . . . ?
C9 C4 C3 C2 178.1(3) . . . 7_566 ?
C5 C4 C3 C2 1.6(5) . . . 7_566 ?
C4 C3 C2 C3 176.4(3) . . . 8_666 ?
C1 C3 C2 C3 57.6(3) . . . 8_666 ?
C2 C3 C2 C3 -59.6(3) 7_566 . . 8_666 ?
C4 C5 C6 C7 0.4(6) . . . . ?
C5 C6 C7 C8 -1.3(6) . . . . ?
C5 C6 C7 B1 178.5(4) . . . . ?
C4 C9 C8 C7 -0.3(6) . . . . ?
C6 C7 C8 C9 1.2(6) . . . . ?
B1 C7 C8 C9 -178.6(4) . . . . ?
C4 C3 C1 C3 -179.0(3) . . . 2_565 ?
C2 C3 C1 C3 -58.6(2) . . . 2_565 ?
C2 C3 C1 C3 59.0(2) 7_566 . . 2_565 ?
C8 C7 B1 O3 175.3(4) . . . . ?
C6 C7 B1 O3 -4.5(6) . . . . ?
C8 C7 B1 O2 -4.7(7) . . . . ?
C6 C7 B1 O2 175.5(5) . . . . ?
C10 S1 O1 S1A 53.6(6) . . . . ?
C11 S1 O1 S1A -48.5(6) . . . . ?
O1 S1 C11 S1A 45.4(6) . . . . ?
C10 S1 C11 S1A -64.3(6) . . . . ?
O1 S1 C10 S1A -48.1(5) . . . . ?
C11 S1 C10 S1A 61.2(5) . . . . ?
S1 O1 S1A C11 44.2(5) . . . . ?
S1 O1 S1A C10 -44.7(4) . . . . ?
S1 C11 S1A O1 -41.7(5) . . . . ?
S1 C11 S1A C10 54.5(4) . . . . ?
